data_1505157
loop_
_publ_author_name
'Randles, Michael D.'
'Lucas, Nigel T.'
'Cifuentes, Marie P.'
'Humphrey, Mark G.'
'Smith, Matthew K.'
'Willis, Anthony C.'
'Samoc, Marek'

_publ_section_title
;
 Mixed-Metal Cluster Chemistry. 30.1Syntheses and Optical Limiting
 Properties of Cluster-Containing Oligo- and Polyurethanes
;
_journal_issue 22
_journal_name_full Macromolecules
_journal_page_first 7807
_journal_paper_doi 10.1021/ma0710582
_journal_volume 40
_journal_year 2007
_chemical_compound_source
;
local
;
_chemical_formula_moiety ' C33 H36 Cl2 Ir2 Mo2 O10 '
_chemical_formula_sum 'C33 H36 Cl2 Ir2 Mo2 O10'
_chemical_formula_weight 1239.87
_chemical_name_systematic
; 
? 
;
_space_group_IT_number 14
_symmetry_cell_setting monoclinic
_symmetry_space_group_name_Hall '-P 2yn'
_symmetry_space_group_name_H-M 'P 1 21/n 1'
_atom_sites_solution_hydrogens geom
_atom_sites_solution_primary direct
_audit_creation_date 07-27-02
_audit_creation_method CRYSTALS_ver_12-03-99
_cell_angle_alpha 90
_cell_angle_beta 98.6340(6)
_cell_angle_gamma 90
_cell_formula_units_Z 4
_cell_length_a 9.35730(10)
_cell_length_b 27.8567(3)
_cell_length_c 14.4282(2)
_cell_measurement_reflns_used 80111
_cell_measurement_temperature 200
_cell_measurement_theta_max 27.5
_cell_measurement_theta_min 2.9
_cell_volume 3718.28(8)
_computing_cell_refinement
; 
 Denzo/Scalepack (Otwinowski & Minor, 1996) 
;
_computing_data_collection
; 
 COLLECT (Nonius BV, 1997) 
;
_computing_data_reduction
; 
 Denzo/Scalepack (Otwinowski & Minor, 1996) 
;
_computing_molecular_graphics
; 
 CAMERON (Watkin et al 1996) 
;
_computing_publication_material
; 
 CRYSTALS (Watkin et al 2003) 
;
_computing_structure_refinement
; 
 CRYSTALS (Watkin et al 2003) 
;
_computing_structure_solution
; 
 SIR92 (Altomare et al, 1994) 
;
_diffrn_ambient_temperature 200
_diffrn_measured_fraction_theta_full 0.998
_diffrn_measured_fraction_theta_max 0.998
_diffrn_measurement_device_type
; 
Nonius Kappa CCD 
;
_diffrn_measurement_method \w
_diffrn_radiation_monochromator graphite
_diffrn_radiation_type 'Mo K\a'
_diffrn_radiation_wavelength 0.71073
_diffrn_reflns_av_R_equivalents 0.11
_diffrn_reflns_limit_h_max 12
_diffrn_reflns_limit_h_min -12
_diffrn_reflns_limit_k_max 36
_diffrn_reflns_limit_k_min -36
_diffrn_reflns_limit_l_max 18
_diffrn_reflns_limit_l_min -18
_diffrn_reflns_number 71602
_diffrn_reflns_theta_full 27.480
_diffrn_reflns_theta_max 27.480
_diffrn_reflns_theta_min 2.925
_diffrn_standards_decay_% 0.00
_diffrn_standards_interval_count 0
_diffrn_standards_interval_time 0
_diffrn_standards_number 0
_exptl_absorpt_coefficient_mu 7.991
_exptl_absorpt_correction_T_max 0.446
_exptl_absorpt_correction_T_min 0.234
_exptl_absorpt_correction_type integration
_exptl_absorpt_process_details
;
Gaussian integration (Coppens, 1970)
;
_exptl_crystal_colour ' green '
_exptl_crystal_density_diffrn 2.215
_exptl_crystal_density_meas ?
_exptl_crystal_description ' prism '
_exptl_crystal_F_000 2344
_exptl_crystal_size_max 0.39
_exptl_crystal_size_mid 0.21
_exptl_crystal_size_min 0.13
_refine_diff_density_max 1.58
_refine_diff_density_min -1.98
_refine_ls_extinction_method None
_refine_ls_goodness_of_fit_ref 1.0805
_refine_ls_hydrogen_treatment noref
_refine_ls_matrix_type full
_refine_ls_number_parameters 439
_refine_ls_number_reflns 5530
_refine_ls_number_restraints 0
_refine_ls_R_factor_all 0.0462
_refine_ls_R_factor_gt 0.0280
_refine_ls_shift/su_max 0.008398
_refine_ls_structure_factor_coef F
_refine_ls_weighting_details
;
 Method, part 1, Chebychev polynomial, (Watkin, 1994, Prince, 1982) 
 [weight] = 1.0/[A~0~*T~0~(x)+A~1~*T~1~(x) ... +A~n-1~]*T~n-1~(x)] 
 where A~i~ are the Chebychev coefficients listed below and x= Fcalc/Fmax 
 Method = Robust Weighting (Prince, 1982) 
 W = [weight] * [1-(deltaF/6*sigmaF)^2^]^2^ 
 A~i~ are: 
 1.24 0.156 1.02 
;
_refine_ls_weighting_scheme calc
_refine_ls_wR_factor_all 0.0391
_refine_ls_wR_factor_gt 0.0325
_refine_ls_wR_factor_ref 0.0325
_reflns_limit_h_max 12
_reflns_limit_h_min -12
_reflns_limit_k_max 36
_reflns_limit_k_min 0
_reflns_limit_l_max 18
_reflns_limit_l_min 0
_reflns_number_gt 5530
_reflns_number_total 8519
_reflns_threshold_expression I>3.00u(I)
_cod_data_source_file ma0710582si20070508_013105.cif
_cod_data_source_block compound5_cif
_cod_depositor_comments
;
The following automatic conversions were performed:

'_symmetry_cell_setting' value 'Monoclinic' changed to 'monoclinic'
according to /home/saulius/struct/CIF-dictionaries/cif_core.dic
dictionary named 'cif_core.dic' version 2.4.1 from 2010-06-29.

Automatic conversion script
Id: cif_fix_values 1715 2011-07-08 13:25:40Z adriana 

The following automatic conversions were performed:

'_exptl_crystal_density_meas' value 'not measured' was changed to '?'
- the value is perceived as not measured.

Automatic conversion script
Id: cif_fix_values 3008 2015-01-20 13:52:24Z robertas 
;
_cod_original_sg_symbol_H-M 'P 1 21/n 1 '
_cod_original_formula_sum ' C33 H36 Cl2 Ir2 Mo2 O10 '
_cod_database_code 1505157

loop_
_symmetry_equiv_pos_as_xyz
x,y,z
-x,-y,-z
-x+1/2,y+1/2,-z+1/2
x+1/2,-y+1/2,z+1/2

loop_
_atom_site_label
_atom_site_type_symbol
_atom_site_fract_x
_atom_site_fract_y
_atom_site_fract_z
_atom_site_U_iso_or_equiv
_atom_site_occupancy
_atom_site_adp_type
_atom_site_refinement_flags_posn
_atom_site_refinement_flags_occupancy
Ir1 Ir 0.77179(2) 0.104129(8) 0.455921(14) 0.0282 1.0000 Uani . .
Ir2 Ir 0.78380(2) 0.183448(7) 0.565212(14) 0.0266 1.0000 Uani . .
Mo3 Mo 0.53308(5) 0.128190(17) 0.54764(3) 0.0291 1.0000 Uani . .
Mo4 Mo 0.80019(5) 0.195500(18) 0.37533(3) 0.0316 1.0000 Uani . .
Cl501 Cl 0.8518(4) 0.36164(12) 0.4699(3) 0.1106 1.0000 Uani . .
Cl502 Cl 0.9250(5) 0.44996(14) 0.3791(2) 0.1157 1.0000 Uani . .
O11 O 1.0232(5) 0.0496(2) 0.5679(4) 0.0525 1.0000 Uani . .
O12 O 0.7367(6) 0.02504(19) 0.3081(4) 0.0585 1.0000 Uani . .
O13 O 0.6347(5) 0.02267(17) 0.5661(4) 0.0467 1.0000 Uani . .
O14 O 1.0172(6) 0.1183(2) 0.3329(4) 0.0540 1.0000 Uani . .
O21 O 1.0402(5) 0.14478(19) 0.6986(4) 0.0507 1.0000 Uani . .
O22 O 0.7740(6) 0.2731(2) 0.6839(4) 0.0638 1.0000 Uani . .
O23 O 0.6927(6) 0.1403(2) 0.7502(3) 0.0664 1.0000 Uani . .
O24 O 1.0489(5) 0.24015(19) 0.5145(3) 0.0500 1.0000 Uani . .
O107 O 0.0114(6) -0.0343(2) 0.1256(4) 0.0578 1.0000 Uani . .
O207 O 0.3497(7) 0.4661(2) 0.5252(4) 0.0641 1.0000 Uani . .
C11 C 0.9309(6) 0.0705(2) 0.5263(4) 0.0366 1.0000 Uani . .
C12 C 0.7440(7) 0.0541(2) 0.3633(4) 0.0390 1.0000 Uani . .
C13 C 0.6234(6) 0.0629(2) 0.5481(4) 0.0357 1.0000 Uani . .
C14 C 0.9249(6) 0.1389(2) 0.3636(4) 0.0358 1.0000 Uani . .
C21 C 0.9474(7) 0.1594(2) 0.6483(4) 0.0371 1.0000 Uani . .
C22 C 0.7728(6) 0.2406(2) 0.6364(4) 0.0397 1.0000 Uani . .
C23 C 0.6587(7) 0.1407(3) 0.6689(5) 0.0432 1.0000 Uani . .
C24 C 0.9457(6) 0.2192(2) 0.4811(4) 0.0362 1.0000 Uani . .
C31 C 0.3747(7) 0.0856(3) 0.6236(5) 0.0458 1.0000 Uani . .
C32 C 0.3191(7) 0.0860(3) 0.5269(6) 0.0490 1.0000 Uani . .
C33 C 0.2876(6) 0.1345(3) 0.5034(5) 0.0476 1.0000 Uani . .
C34 C 0.3205(6) 0.1630(3) 0.5834(5) 0.0443 1.0000 Uani . .
C35 C 0.3735(7) 0.1329(3) 0.6579(5) 0.0486 1.0000 Uani . .
C41 C 0.8992(9) 0.2621(3) 0.3106(6) 0.0592 1.0000 Uani . .
C42 C 0.9278(9) 0.2222(3) 0.2597(6) 0.0592 1.0000 Uani . .
C43 C 0.7943(10) 0.2029(3) 0.2159(5) 0.0616 1.0000 Uani . .
C44 C 0.6843(9) 0.2323(3) 0.2412(4) 0.0526 1.0000 Uani . .
C45 C 0.7505(9) 0.2690(3) 0.3003(5) 0.0504 1.0000 Uani . .
C100 C 0.6006(6) 0.1485(2) 0.3993(4) 0.0313 1.0000 Uani . .
C101 C 0.4934(7) 0.1385(2) 0.3102(4) 0.0423 1.0000 Uani . .
C102 C 0.4120(8) 0.0899(3) 0.3029(5) 0.0530 1.0000 Uani . .
C105 C 0.1474(10) 0.0205(3) 0.2386(6) 0.0630 1.0000 Uani . .
C106 C 0.0771(12) -0.0270(3) 0.2200(6) 0.0731 1.0000 Uani . .
C130 C 0.3616(12) 0.0720(4) 0.2068(7) 0.0447 0.672(11) Uani . P
C131 C 0.312(3) 0.0918(9) 0.1992(15) 0.0447 0.328(11) Uani . P
C140 C 0.2880(12) 0.0201(4) 0.2007(8) 0.0488 0.672(11) Uani . P
C141 C 0.244(3) 0.0443(9) 0.1797(16) 0.0488 0.328(11) Uani . P
C200 C 0.6028(5) 0.19056(19) 0.4560(4) 0.0257 1.0000 Uani . .
C201 C 0.4904(6) 0.2310(2) 0.4332(4) 0.0360 1.0000 Uani . .
C202 C 0.5063(7) 0.2756(2) 0.4927(4) 0.0363 1.0000 Uani . .
C203 C 0.3820(8) 0.3106(2) 0.4655(5) 0.0457 1.0000 Uani . .
C204 C 0.3998(8) 0.3591(2) 0.5171(5) 0.0440 1.0000 Uani . .
C205 C 0.2576(8) 0.3862(2) 0.5098(5) 0.0462 1.0000 Uani . .
C206 C 0.2665(9) 0.4312(3) 0.5660(6) 0.0575 1.0000 Uani . .
C500 C 0.7971(14) 0.4192(6) 0.4318(14) 0.1346 1.0000 Uani . .
H311 H 0.4092 0.0566 0.6613 0.0572 1.0000 Uiso R .
H321 H 0.3050 0.0577 0.4839 0.0605 1.0000 Uiso R .
H331 H 0.2479 0.1465 0.4394 0.0576 1.0000 Uiso R .
H341 H 0.3082 0.1986 0.5867 0.0543 1.0000 Uiso R .
H351 H 0.4052 0.1431 0.7242 0.0612 1.0000 Uiso R .
H411 H 0.9735 0.2827 0.3488 0.0706 1.0000 Uiso R .
H421 H 1.0259 0.2092 0.2544 0.0733 1.0000 Uiso R .
H431 H 0.7809 0.1738 0.1749 0.0745 1.0000 Uiso R .
H441 H 0.5780 0.2280 0.2210 0.0626 1.0000 Uiso R .
H451 H 0.6995 0.2953 0.3294 0.0611 1.0000 Uiso R .
H1011 H 0.4189 0.1645 0.3045 0.0493 1.0000 Uiso R .
H1012 H 0.5485 0.1403 0.2560 0.0493 1.0000 Uiso R .
H1021 H 0.4783 0.0651 0.3362 0.0615 1.0000 Uiso R .
H1022 H 0.3253 0.0935 0.3353 0.0615 1.0000 Uiso R .
H1301 H 0.4469 0.0706 0.1726 0.0531 0.6720 Uiso R .
H1302 H 0.2893 0.0954 0.1750 0.0531 0.6720 Uiso R .
H1311 H 0.373 0.0998 0.1503 0.0531 0.3280 Uiso R .
H1312 H 0.235 0.1168 0.1991 0.0531 0.3280 Uiso R .
H1401 H 0.3551 -0.0031 0.2378 0.0582 0.6720 Uiso R .
H1402 H 0.2698 0.0097 0.1336 0.0582 0.6720 Uiso R .
H1411 H 0.327 0.0215 0.1782 0.0582 0.3280 Uiso R .
H1412 H 0.187 0.0468 0.1157 0.0582 0.3280 Uiso R .
H1051 H 0.1655 0.0267 0.3076 0.0752 1.0000 Uiso R .
H1052 H 0.0833 0.0462 0.2069 0.0752 1.0000 Uiso R .
H1061 H 0.0008 -0.0304 0.2613 0.0860 1.0000 Uiso R .
H1062 H 0.1522 -0.0524 0.2363 0.0860 1.0000 Uiso R .
H2011 H 0.4931 0.2411 0.3671 0.0431 1.0000 Uiso R .
H2012 H 0.3935 0.2169 0.4383 0.0431 1.0000 Uiso R .
H2021 H 0.5991 0.2918 0.4849 0.0437 1.0000 Uiso R .
H2022 H 0.5088 0.2662 0.5599 0.0437 1.0000 Uiso R .
H2031 H 0.2911 0.2952 0.4795 0.0543 1.0000 Uiso R .
H2032 H 0.3735 0.3170 0.3967 0.0543 1.0000 Uiso R .
H2041 H 0.4371 0.3531 0.5847 0.0531 1.0000 Uiso R .
H2042 H 0.4708 0.3791 0.4889 0.0531 1.0000 Uiso R .
H2051 H 0.2255 0.3946 0.4425 0.0554 1.0000 Uiso R .
H2052 H 0.1843 0.3647 0.5322 0.0554 1.0000 Uiso R .
H2061 H 0.3135 0.4243 0.6315 0.0705 1.0000 Uiso R .
H2062 H 0.1669 0.4440 0.5670 0.0705 1.0000 Uiso R .
H5001 H 0.7767 0.4381 0.4872 0.1638 1.0000 Uiso R .
H5002 H 0.7067 0.4163 0.3854 0.1638 1.0000 Uiso R .

loop_
_atom_site_aniso_label
_atom_site_aniso_U_11
_atom_site_aniso_U_22
_atom_site_aniso_U_33
_atom_site_aniso_U_23
_atom_site_aniso_U_13
_atom_site_aniso_U_12
Ir1 0.02514(11) 0.03089(11) 0.02868(11) -0.00340(8) 0.00424(7) 0.00205(8)
Ir2 0.02315(10) 0.03102(11) 0.02533(10) -0.00240(8) 0.00289(7) -0.00164(8)
Mo3 0.0235(2) 0.0320(2) 0.0324(2) -0.00391(18) 0.00641(17) -0.00189(17)
Mo4 0.0309(2) 0.0378(3) 0.0267(2) 0.00214(18) 0.00614(18) 0.00063(19)
Cl501 0.091(2) 0.091(2) 0.154(3) -0.030(2) 0.030(2) -0.0234(17)
Cl502 0.141(3) 0.111(2) 0.096(2) 0.0193(19) 0.019(2) 0.040(2)
O11 0.036(2) 0.060(3) 0.060(3) 0.015(2) 0.003(2) 0.012(2)
O12 0.071(4) 0.052(3) 0.053(3) -0.023(2) 0.011(3) -0.005(3)
O13 0.043(2) 0.040(3) 0.058(3) 0.008(2) 0.014(2) 0.003(2)
O14 0.047(3) 0.066(3) 0.056(3) -0.010(2) 0.029(2) 0.001(2)
O21 0.033(2) 0.064(3) 0.050(3) 0.010(2) -0.010(2) 0.009(2)
O22 0.052(3) 0.058(3) 0.076(4) -0.040(3) -0.007(3) 0.002(2)
O23 0.068(4) 0.102(5) 0.030(2) 0.005(3) 0.009(2) -0.034(3)
O24 0.038(2) 0.058(3) 0.052(3) 0.002(2) 0.002(2) -0.023(2)
O107 0.062(3) 0.060(3) 0.050(3) -0.001(2) 0.002(2) -0.010(3)
O207 0.092(4) 0.051(3) 0.053(3) 0.000(2) 0.021(3) -0.003(3)
C11 0.034(3) 0.037(3) 0.041(3) -0.002(2) 0.012(3) -0.001(2)
C12 0.041(3) 0.038(3) 0.037(3) 0.000(3) 0.005(3) 0.005(3)
C13 0.031(3) 0.035(3) 0.042(3) 0.001(2) 0.007(2) -0.002(2)
C14 0.031(3) 0.041(3) 0.036(3) 0.002(2) 0.005(2) -0.003(2)
C21 0.036(3) 0.044(3) 0.034(3) -0.001(3) 0.012(3) -0.004(3)
C22 0.026(3) 0.052(4) 0.039(3) -0.001(3) -0.003(2) 0.002(3)
C23 0.036(3) 0.056(4) 0.039(3) -0.003(3) 0.013(3) -0.013(3)
C24 0.035(3) 0.039(3) 0.036(3) 0.004(2) 0.012(2) -0.006(2)
C31 0.038(3) 0.048(4) 0.057(4) 0.004(3) 0.025(3) -0.002(3)
C32 0.029(3) 0.051(4) 0.071(5) -0.012(3) 0.021(3) -0.010(3)
C33 0.023(3) 0.060(4) 0.060(4) 0.000(3) 0.010(3) 0.003(3)
C34 0.024(3) 0.046(4) 0.065(4) -0.011(3) 0.016(3) 0.002(3)
C35 0.037(3) 0.064(4) 0.052(4) -0.006(3) 0.030(3) -0.001(3)
C41 0.061(5) 0.059(5) 0.057(4) 0.029(4) 0.005(4) -0.017(4)
C42 0.053(4) 0.076(5) 0.055(4) 0.030(4) 0.027(4) -0.003(4)
C43 0.083(6) 0.080(6) 0.024(3) 0.004(3) 0.013(4) 0.000(5)
C44 0.055(4) 0.072(5) 0.029(3) 0.016(3) 0.002(3) 0.001(4)
C45 0.070(5) 0.045(4) 0.037(3) 0.020(3) 0.013(3) 0.007(3)
C100 0.027(3) 0.039(3) 0.027(3) -0.002(2) 0.002(2) -0.004(2)
C101 0.038(3) 0.052(4) 0.034(3) -0.008(3) -0.007(3) -0.001(3)
C102 0.043(4) 0.059(4) 0.052(4) -0.016(3) -0.010(3) 0.005(3)
C105 0.071(5) 0.070(5) 0.047(4) -0.012(4) 0.006(4) -0.006(4)
C106 0.100(7) 0.064(5) 0.051(4) 0.006(4) -0.003(5) -0.018(5)
C130 0.0442(13) 0.0442(13) 0.0442(13) -0.0060(13) 0.0016(13) -0.0060(13)
C131 0.0442(13) 0.0442(13) 0.0442(13) -0.0060(13) 0.0016(13) -0.0060(13)
C140 0.0485(16) 0.0485(16) 0.0485(16) -0.0030(16) 0.0047(16) -0.0030(16)
C141 0.0485(16) 0.0485(16) 0.0485(16) -0.0030(16) 0.0047(16) -0.0030(16)
C200 0.017(2) 0.034(3) 0.024(2) -0.001(2) -0.0035(18) 0.0019(19)
C201 0.026(3) 0.041(3) 0.041(3) -0.001(3) 0.004(2) 0.002(2)
C202 0.035(3) 0.033(3) 0.040(3) 0.000(2) 0.007(2) 0.007(2)
C203 0.048(4) 0.042(3) 0.046(4) 0.007(3) 0.003(3) 0.015(3)
C204 0.045(4) 0.041(3) 0.047(4) 0.006(3) 0.009(3) 0.002(3)
C205 0.044(4) 0.040(4) 0.055(4) -0.005(3) 0.008(3) 0.007(3)
C206 0.063(5) 0.058(5) 0.055(4) 0.004(3) 0.021(4) 0.020(4)
C500 0.073(8) 0.152(14) 0.184(16) -0.012(12) 0.038(9) 0.035(8)

loop_
_atom_type_symbol
_atom_type_scat_dispersion_real
_atom_type_scat_dispersion_imag
_atom_type_scat_Cromer_Mann_a1
_atom_type_scat_Cromer_Mann_b1
_atom_type_scat_Cromer_Mann_a2
_atom_type_scat_Cromer_Mann_b2
_atom_type_scat_Cromer_Mann_a3
_atom_type_scat_Cromer_Mann_b3
_atom_type_scat_Cromer_Mann_a4
_atom_type_scat_Cromer_Mann_b4
_atom_type_scat_Cromer_Mann_c
_atom_type_scat_source
'C   ' 0.0033 0.0016 2.3100 20.8439 1.0200 10.2075 1.5886 0.5687 0.8650 51.6512 0.2156 International_Tables_Vol_IV_Table_2.2B
'H   ' 0.0000 0.0000 0.4930 10.5109 0.3229 26.1257 0.1402 3.1424 0.0408 57.7998 0.0030 International_Tables_Vol_IV_Table_2.2B
'Cl  ' 0.1484 0.1585 11.4604 0.0104 7.1964 1.1662 6.2556 18.5194 1.6455 47.7784 -9.5574 International_Tables_Vol_IV_Table_2.2B
'Ir  ' -1.4442 7.9887 27.3049 1.5928 16.7296 8.8655 15.6115 0.4179 5.8338 45.0011 11.4722 International_Tables_Vol_IV_Table_2.2B
'Mo  ' -1.6832 0.6857 3.7025 0.2772 17.2356 1.0958 12.8876 11.0040 3.7429 61.6584 4.3875 International_Tables_Vol_IV_Table_2.2B
'O   ' 0.0106 0.0060 3.0485 13.2771 2.2868 5.7011 1.5463 0.3239 0.8670 32.9089 0.2508 International_Tables_Vol_IV_Table_2.2B

loop_
_exptl_crystal_face_index_h
_exptl_crystal_face_index_k
_exptl_crystal_face_index_l
_exptl_crystal_face_perp_dist
1 0 0 0.170
-1 0 0 0.220
0 1 0 0.080
0 -1 0 0.050
0 0 1 0.090
0 0 -1 0.120
4 0 -5 0.100
-9 -1 13 0.116
1 7 0 0.108
-4 15 1 0.152
0 3 -1 0.077

loop_
_geom_angle_atom_site_label_1
_geom_angle_atom_site_label_2
_geom_angle_atom_site_label_3
_geom_angle
_geom_angle_publ_flag
Ir2 Ir1 Mo3 60.204(11) yes
Ir2 Ir1 Mo4 60.429(12) yes
Mo3 Ir1 Mo4 96.208(15) yes
Ir2 Ir1 C11 97.41(18) yes
Mo3 Ir1 C11 118.09(18) yes
Mo4 Ir1 C11 122.98(18) yes
Ir2 Ir1 C12 170.65(18) yes
Mo3 Ir1 C12 117.47(19) yes
Mo4 Ir1 C12 112.23(19) yes
C11 Ir1 C12 91.6(3) yes
Ir2 Ir1 C13 92.62(15) yes
Mo3 Ir1 C13 44.16(15) yes
Mo4 Ir1 C13 140.31(15) yes
C11 Ir1 C13 86.5(2) yes
C12 Ir1 C13 90.5(2) yes
Ir2 Ir1 C14 91.06(16) yes
Mo3 Ir1 C14 140.21(16) yes
Mo4 Ir1 C14 44.02(16) yes
C11 Ir1 C14 90.6(2) yes
C12 Ir1 C14 86.2(2) yes
Ir2 Ir1 C100 72.99(15) yes
Mo3 Ir1 C100 55.42(15) yes
Mo4 Ir1 C100 54.62(15) yes
C11 Ir1 C100 170.1(2) yes
C12 Ir1 C100 98.1(2) yes
C13 Ir1 C14 175.6(2) yes
C13 Ir1 C100 91.5(2) yes
C14 Ir1 C100 91.9(2) yes
Ir1 Ir2 Mo3 62.302(11) yes
Ir1 Ir2 Mo4 61.923(12) yes
Mo3 Ir2 Mo4 98.452(15) yes
Ir1 Ir2 C21 92.20(19) yes
Mo3 Ir2 C21 116.49(18) yes
Mo4 Ir2 C21 120.01(17) yes
Ir1 Ir2 C22 174.23(17) yes
Mo3 Ir2 C22 113.45(18) yes
Mo4 Ir2 C22 116.4(2) yes
C21 Ir2 C22 93.3(3) yes
Ir1 Ir2 C23 88.64(17) yes
Mo3 Ir2 C23 44.48(16) yes
Mo4 Ir2 C23 142.26(16) yes
C21 Ir2 C23 81.5(2) yes
C22 Ir2 C23 90.5(3) yes
Ir1 Ir2 C24 91.12(16) yes
Mo3 Ir2 C24 143.33(15) yes
Mo4 Ir2 C24 44.99(15) yes
C21 Ir2 C24 87.4(2) yes
C22 Ir2 C24 90.9(3) yes
Ir1 Ir2 C200 71.82(14) yes
Mo3 Ir2 C200 54.70(14) yes
Mo4 Ir2 C200 54.54(14) yes
C21 Ir2 C200 163.9(2) yes
C22 Ir2 C200 102.6(2) yes
C23 Ir2 C24 168.9(2) yes
C23 Ir2 C200 95.8(2) yes
C24 Ir2 C200 94.7(2) yes
Ir1 Mo3 Ir2 57.494(11) yes
Ir1 Mo3 C13 55.04(17) yes
Ir2 Mo3 C13 98.74(17) yes
Ir1 Mo3 C23 92.82(19) yes
Ir2 Mo3 C23 56.23(18) yes
C13 Mo3 C23 87.9(3) yes
Ir1 Mo3 C31 135.06(18) yes
Ir2 Mo3 C31 146.67(19) yes
C13 Mo3 C31 80.4(2) yes
C23 Mo3 C31 90.5(3) yes
Ir1 Mo3 C32 123.22(18) yes
Ir2 Mo3 C32 176.5(2) yes
C13 Mo3 C32 84.0(2) yes
C23 Mo3 C32 126.3(3) yes
C31 Mo3 C32 35.8(3) yes
Ir1 Mo3 C33 135.38(19) yes
Ir2 Mo3 C33 140.95(19) yes
C13 Mo3 C33 118.3(3) yes
C23 Mo3 C33 131.8(3) yes
C31 Mo3 C33 58.9(3) yes
Ir1 Mo3 C34 162.60(19) yes
Ir2 Mo3 C34 118.88(17) yes
C13 Mo3 C34 138.4(2) yes
C23 Mo3 C34 98.2(3) yes
C31 Mo3 C34 58.6(3) yes
Ir1 Mo3 C35 162.7(2) yes
Ir2 Mo3 C35 121.43(19) yes
C13 Mo3 C35 111.1(3) yes
C23 Mo3 C35 75.3(3) yes
C31 Mo3 C35 35.2(3) yes
Ir1 Mo3 C100 46.08(14) yes
Ir2 Mo3 C100 67.56(13) yes
C13 Mo3 C100 92.8(2) yes
C23 Mo3 C100 123.1(2) yes
C31 Mo3 C100 145.6(2) yes
Ir1 Mo3 C200 66.78(13) yes
Ir2 Mo3 C200 48.48(12) yes
C13 Mo3 C200 121.5(2) yes
C23 Mo3 C200 100.9(2) yes
C31 Mo3 C200 155.3(2) yes
C32 Mo3 C33 35.8(3) yes
C32 Mo3 C34 59.3(2) yes
C33 Mo3 C34 35.1(2) yes
C32 Mo3 C35 59.1(3) yes
C33 Mo3 C35 58.1(3) yes
C34 Mo3 C35 34.7(3) yes
C32 Mo3 C100 110.2(2) yes
C33 Mo3 C100 96.9(2) yes
C34 Mo3 C100 116.6(2) yes
C35 Mo3 C100 151.2(2) yes
C32 Mo3 C200 128.2(2) yes
C33 Mo3 C200 98.0(2) yes
C34 Mo3 C200 97.8(2) yes
C35 Mo3 C200 127.1(2) yes
C100 Mo3 C200 35.18(19) yes
Ir1 Mo4 Ir2 57.648(11) yes
Ir1 Mo4 C14 54.01(17) yes
Ir2 Mo4 C14 96.19(18) yes
Ir1 Mo4 C24 94.55(17) yes
Ir2 Mo4 C24 54.64(16) yes
C14 Mo4 C24 89.2(3) yes
Ir1 Mo4 C41 161.6(2) yes
Ir2 Mo4 C41 125.0(2) yes
C14 Mo4 C41 108.9(3) yes
C24 Mo4 C41 77.1(3) yes
Ir1 Mo4 C42 132.5(2) yes
Ir2 Mo4 C42 149.0(2) yes
C14 Mo4 C42 79.6(3) yes
C24 Mo4 C42 94.5(3) yes
C41 Mo4 C42 34.6(3) yes
Ir1 Mo4 C43 120.1(2) yes
Ir2 Mo4 C43 175.2(2) yes
C14 Mo4 C43 84.9(3) yes
C24 Mo4 C43 130.1(3) yes
C41 Mo4 C43 58.7(3) yes
Ir1 Mo4 C44 133.0(2) yes
Ir2 Mo4 C44 142.0(2) yes
C14 Mo4 C44 119.3(3) yes
C24 Mo4 C44 132.3(3) yes
C41 Mo4 C44 58.4(3) yes
Ir1 Mo4 C45 163.3(2) yes
Ir2 Mo4 C45 121.75(18) yes
C14 Mo4 C45 137.5(3) yes
C24 Mo4 C45 97.4(3) yes
C41 Mo4 C45 34.7(3) yes
Ir1 Mo4 C100 46.48(14) yes
Ir2 Mo4 C100 68.02(13) yes
C14 Mo4 C100 93.4(2) yes
C24 Mo4 C100 122.5(2) yes
C41 Mo4 C100 151.1(2) yes
Ir1 Mo4 C200 67.11(13) yes
Ir2 Mo4 C200 48.48(12) yes
C14 Mo4 C200 121.1(2) yes
C24 Mo4 C200 97.9(2) yes
C41 Mo4 C200 129.8(3) yes
C42 Mo4 C43 35.8(3) yes
C42 Mo4 C44 58.8(3) yes
C43 Mo4 C44 35.5(3) yes
C42 Mo4 C45 58.1(3) yes
C43 Mo4 C45 58.9(3) yes
C44 Mo4 C45 35.5(3) yes
C42 Mo4 C100 142.4(3) yes
C43 Mo4 C100 107.3(3) yes
C44 Mo4 C100 95.0(2) yes
C45 Mo4 C100 116.8(2) yes
C42 Mo4 C200 155.8(2) yes
C43 Mo4 C200 127.1(3) yes
C44 Mo4 C200 97.9(2) yes
C45 Mo4 C200 99.6(2) yes
C100 Mo4 C200 35.54(19) yes
Ir1 C11 O11 178.3(6) yes
Ir1 C12 O12 175.6(6) yes
Ir1 C13 Mo3 80.8(2) yes
Ir1 C13 O13 124.0(5) yes
Mo3 C13 O13 155.2(5) yes
Ir1 C14 Mo4 82.0(2) yes
Ir1 C14 O14 124.4(5) yes
Mo4 C14 O14 153.4(5) yes
Ir2 C21 O21 177.9(5) yes
Ir2 C22 O22 174.7(6) yes
Ir2 C23 Mo3 79.3(2) yes
Ir2 C23 O23 123.7(5) yes
Mo3 C23 O23 156.7(5) yes
Ir2 C24 Mo4 80.4(2) yes
Ir2 C24 O24 124.5(5) yes
Mo4 C24 O24 155.0(5) yes
Mo3 C31 C32 72.2(4) yes
Mo3 C31 C35 74.0(4) yes
C32 C31 C35 108.6(7) yes
Mo3 C31 H311 119.856 no
C32 C31 H311 125.700 no
C35 C31 H311 125.700 no
Mo3 C32 C31 72.0(4) yes
Mo3 C32 C33 71.9(4) yes
C31 C32 C33 106.0(6) yes
Mo3 C32 H321 120.988 no
C31 C32 H321 126.992 no
C33 C32 H321 126.992 no
Mo3 C33 C32 72.3(4) yes
Mo3 C33 C34 74.2(4) yes
C32 C33 C34 109.5(7) yes
Mo3 C33 H331 119.994 no
C32 C33 H331 125.255 no
C34 C33 H331 125.255 no
Mo3 C34 C33 70.8(3) yes
Mo3 C34 C35 72.8(3) yes
C33 C34 C35 107.6(6) yes
Mo3 C34 H341 121.958 no
C33 C34 H341 126.214 no
C35 C34 H341 126.214 no
Mo3 C35 C31 70.7(3) yes
Mo3 C35 C34 72.6(4) yes
C31 C35 C34 108.3(7) yes
Mo3 C35 H351 122.542 no
C31 C35 H351 125.847 no
C34 C35 H351 125.847 no
Mo4 C41 C42 72.1(4) yes
Mo4 C41 C45 72.7(4) yes
C42 C41 C45 109.0(8) yes
Mo4 C41 H411 121.368 no
C42 C41 H411 125.510 no
C45 C41 H411 125.510 no
Mo4 C42 C41 73.3(4) yes
Mo4 C42 C43 71.5(4) yes
C41 C42 C43 108.3(8) yes
Mo4 C42 H421 121.061 no
C41 C42 H421 125.841 no
C43 C42 H421 125.841 no
Mo4 C43 C42 72.7(4) yes
Mo4 C43 C44 72.6(4) yes
C42 C43 C44 107.1(8) yes
Mo4 C43 H431 120.120 no
C42 C43 H431 126.473 no
C44 C43 H431 126.473 no
Mo4 C44 C43 71.9(4) yes
Mo4 C44 C45 73.0(4) yes
C43 C44 C45 107.8(7) yes
Mo4 C44 H441 120.804 no
C43 C44 H441 126.080 no
C45 C44 H441 126.080 no
Mo4 C45 C44 71.5(4) yes
Mo4 C45 C41 72.6(4) yes
C44 C45 C41 107.8(7) yes
Mo4 C45 H451 121.484 no
C44 C45 H451 126.096 no
C41 C45 H451 126.096 no
Mo4 C100 Mo3 126.0(2) yes
Mo4 C100 Ir1 78.90(18) yes
Mo3 C100 Ir1 78.50(18) yes
Mo4 C100 C101 114.3(4) yes
Mo3 C100 C101 118.7(4) yes
Ir1 C100 C101 126.0(4) yes
Mo4 C100 C200 71.5(3) yes
Mo3 C100 C200 70.4(3) yes
Ir1 C100 C200 108.5(4) yes
C101 C100 C200 125.5(5) yes
C100 C101 C102 118.0(6) yes
C100 C101 H1011 107.307 no
C102 C101 H1011 107.307 no
C100 C101 H1012 107.307 no
C102 C101 H1012 107.307 no
H1011 C101 H1012 109.467 no
C101 C102 C130 116.2(7) yes
C101 C102 C131 104.0(9) yes
C130 C102 C131 26.0(8) yes
C101 C102 H1021 107.770 no
C130 C102 H1021 107.770 no
C131 C102 H1021 133.503 no
C101 C102 H1022 107.770 no
C130 C102 H1022 107.770 no
C131 C102 H1022 91.687 no
H1021 C102 H1022 109.467 no
C106 C105 C140 108.5(8) yes
C106 C105 C141 125.8(11) yes
C140 C105 C141 31.9(9) yes
C106 C105 H1051 109.724 no
C140 C105 H1051 109.724 no
C141 C105 H1051 117.702 no
C106 C105 H1052 109.724 no
C140 C105 H1052 109.724 no
C141 C105 H1052 78.250 no
H1051 C105 H1052 109.467 no
C105 C106 O107 114.6(7) yes
C105 C106 H1061 108.179 no
O107 C106 H1061 108.179 no
C105 C106 H1062 108.179 no
O107 C106 H1062 108.179 no
H1061 C106 H1062 109.467 no
C102 C130 C140 115.4(9) yes
C102 C130 C141 126.4(13) yes
C140 C130 C141 30.9(10) yes
C102 C130 H1301 107.966 no
C140 C130 H1301 107.966 no
C141 C130 H1301 120.640 no
C102 C130 H1302 107.966 no
C140 C130 H1302 107.966 no
C141 C130 H1302 77.109 no
H1301 C130 H1302 109.467 no
C102 C130 H1311 112.917 no
C140 C130 H1311 131.361 no
C141 C130 H1311 109.952 no
H1301 C130 H1311 60.407 no
H1302 C130 H1311 50.120 no
C102 C131 C141 108.2(17) yes
C102 C131 H1311 109.781 no
C141 C131 H1311 109.781 no
C102 C131 H1312 109.781 no
C141 C131 H1312 109.781 no
H1311 C131 H1312 109.467 no
C105 C140 C130 111.6(9) yes
C105 C140 C141 73.4(19) yes
C130 C140 C141 57.6(18) yes
C105 C140 H1401 108.937 no
C130 C140 H1401 108.937 no
C141 C140 H1401 164.912 no
C105 C140 H1402 108.937 no
C130 C140 H1402 108.937 no
C141 C140 H1402 82.999 no
H1401 C140 H1402 109.467 no
C105 C141 C131 124.7(18) yes
C105 C141 C130 128.9(17) yes
C131 C141 C130 29.2(10) yes
C105 C141 C140 74.7(19) yes
C131 C141 C140 120(3) yes
C130 C141 C140 92(2) yes
C105 C141 H1402 98.442 no
C131 C141 H1402 134.786 no
C130 C141 H1402 113.292 no
C140 C141 H1402 54.884 no
C105 C141 H1411 105.550 no
C131 C141 H1411 105.550 no
C130 C141 H1411 77.070 no
C140 C141 H1411 31.450 no
H1402 C141 H1411 43.105 no
C105 C141 H1412 105.550 no
C131 C141 H1412 105.550 no
C130 C141 H1412 121.906 no
C140 C141 H1412 124.556 no
H1402 C141 H1412 70.822 no
H1411 C141 H1412 109.467 no
Mo4 C200 Mo3 129.5(2) yes
Mo4 C200 Ir2 76.98(16) yes
Mo3 C200 Ir2 76.82(16) yes
Mo4 C200 C100 73.0(3) yes
Mo3 C200 C100 74.4(3) yes
Ir2 C200 C100 106.7(3) yes
Mo4 C200 C201 114.7(4) yes
Mo3 C200 C201 115.1(4) yes
Ir2 C200 C201 131.5(4) yes
C100 C200 C201 121.8(4) yes
C200 C201 C202 118.4(5) yes
C200 C201 H2011 107.209 no
C202 C201 H2011 107.208 no
C200 C201 H2012 107.208 no
C202 C201 H2012 107.208 no
H2011 C201 H2012 109.467 no
C201 C202 C203 112.0(5) yes
C201 C202 H2021 108.826 no
C203 C202 H2021 108.826 no
C201 C202 H2022 108.826 no
C203 C202 H2022 108.826 no
H2021 C202 H2022 109.467 no
C202 C203 C204 114.5(6) yes
C202 C203 H2031 108.208 no
C204 C203 H2031 108.208 no
C202 C203 H2032 108.208 no
C204 C203 H2032 108.208 no
H2031 C203 H2032 109.467 no
C203 C204 C205 111.9(6) yes
C203 C204 H2041 108.862 no
C205 C204 H2041 108.862 no
C203 C204 H2042 108.862 no
C205 C204 H2042 108.862 no
H2041 C204 H2042 109.467 no
C204 C205 C206 113.9(6) yes
C204 C205 H2051 108.359 no
C206 C205 H2051 108.360 no
C204 C205 H2052 108.359 no
C206 C205 H2052 108.360 no
H2051 C205 H2052 109.467 no
C205 C206 O207 109.8(6) yes
C205 C206 H2061 109.388 no
O207 C206 H2061 109.388 no
C205 C206 H2062 109.388 no
O207 C206 H2062 109.388 no
H2061 C206 H2062 109.467 no
Cl501 C500 Cl502 113.8(7) yes
Cl501 C500 H5001 108.392 no
Cl502 C500 H5001 108.392 no
Cl501 C500 H5002 108.392 no
Cl502 C500 H5002 108.392 no
H5001 C500 H5002 109.467 no
C130 H1311 C131 38.706 no
C140 H1402 C141 42.117 no

loop_
_geom_bond_atom_site_label_1
_geom_bond_atom_site_label_2
_geom_bond_distance
_geom_bond_publ_flag
Ir1 Ir2 2.7070(3) yes
Ir1 Mo3 2.8421(5) yes
Ir1 Mo4 2.8273(5) yes
Ir1 C11 1.916(6) yes
Ir1 C12 1.922(6) yes
Ir1 C13 2.360(6) yes
Ir1 C14 2.310(6) yes
Ir1 C100 2.089(6) yes
Ir2 Mo3 2.7856(5) yes
Ir2 Mo4 2.7871(5) yes
Ir2 C21 1.918(6) yes
Ir2 C22 1.907(7) yes
Ir2 C23 2.357(6) yes
Ir2 C24 2.305(6) yes
Ir2 C200 2.142(5) yes
Mo3 C13 2.006(6) yes
Mo3 C23 1.986(7) yes
Mo3 C31 2.300(6) yes
Mo3 C32 2.302(6) yes
Mo3 C33 2.297(6) yes
Mo3 C34 2.340(6) yes
Mo3 C35 2.343(6) yes
Mo3 C100 2.388(6) yes
Mo3 C200 2.335(5) yes
Mo4 C14 1.984(6) yes
Mo4 C24 1.999(6) yes
Mo4 C41 2.330(7) yes
Mo4 C42 2.316(6) yes
Mo4 C43 2.302(6) yes
Mo4 C44 2.311(6) yes
Mo4 C45 2.331(7) yes
Mo4 C100 2.349(6) yes
Mo4 C200 2.330(5) yes
Cl501 C500 1.745(17) yes
Cl502 C500 1.738(17) yes
O11 C11 1.136(8) yes
O12 C12 1.130(8) yes
O13 C13 1.151(7) yes
O14 C14 1.178(8) yes
O21 C21 1.121(8) yes
O22 C22 1.134(8) yes
O23 C23 1.169(8) yes
O24 C24 1.168(7) yes
O107 C106 1.422(10) yes
O207 C206 1.426(10) yes
C31 C32 1.414(11) yes
C31 C35 1.406(10) yes
C31 H311 1.000 no
C32 C33 1.414(11) yes
C32 H321 1.000 no
C33 C34 1.398(10) yes
C33 H331 1.000 no
C34 C35 1.395(11) yes
C34 H341 1.000 no
C35 H351 1.000 no
C41 C42 1.381(13) yes
C41 C45 1.390(11) yes
C41 H411 1.000 no
C42 C43 1.419(12) yes
C42 H421 1.000 no
C43 C44 1.406(12) yes
C43 H431 1.000 no
C44 C45 1.414(11) yes
C44 H441 1.000 no
C45 H451 1.000 no
C100 C101 1.533(8) yes
C100 C200 1.428(8) yes
C101 C102 1.550(10) yes
C101 H1011 1.000 no
C101 H1012 1.000 no
C102 C130 1.482(12) yes
C102 C131 1.64(2) yes
C102 H1021 1.000 no
C102 H1022 1.000 no
C105 C106 1.485(12) yes
C105 C140 1.499(14) yes
C105 C141 1.49(2) yes
C105 H1051 1.000 no
C105 H1052 1.000 no
C106 H1061 1.000 no
C106 H1062 1.000 no
C130 C140 1.597(14) yes
C130 C141 1.35(2) yes
C130 H1301 1.000 no
C130 H1302 1.000 no
C130 H1311 1.140 no
C131 C141 1.47(3) yes
C131 H1311 1.000 no
C131 H1312 1.000 no
C140 C141 0.82(2) yes
C140 H1401 1.000 no
C140 H1402 1.000 no
C141 H1402 1.213 no
C141 H1411 1.000 no
C141 H1412 1.000 no
C200 C201 1.542(7) yes
C201 C202 1.506(8) yes
C201 H2011 1.000 no
C201 H2012 1.000 no
C202 C203 1.525(8) yes
C202 H2021 1.000 no
C202 H2022 1.000 no
C203 C204 1.538(10) yes
C203 H2031 1.000 no
C203 H2032 1.000 no
C204 C205 1.520(9) yes
C204 H2041 1.000 no
C204 H2042 1.000 no
C205 C206 1.489(11) yes
C205 H2051 1.000 no
C205 H2052 1.000 no
C206 H2061 1.000 no
C206 H2062 1.000 no
C500 H5001 1.000 no
C500 H5002 1.000 no
